data_1546019
loop_
_publ_author_name
'Sriyatep, Teerayut'
'Andersen, Raymond J.'
'Patrick, Brian O.'
'Pyne, Stephen G.'
'Muanprasat, Chatchai'
'Seemakhan, Sawinee'
'Borwornpinyo, Suparerk'
'Laphookhieo, Surat'

_publ_section_title
;
 Scalemic Caged Xanthones Isolated from the Stem Bark Extract of Garcinia
 propinqua.
;
_journal_issue 5
_journal_name_full 'Journal of natural products'
_journal_page_first 1658
_journal_page_last 1667
_journal_paper_doi 10.1021/acs.jnatprod.7b00240
_journal_volume 80
_journal_year 2017
_chemical_absolute_configuration ad
_chemical_formula_moiety 'C30 H38 O8'
_chemical_formula_sum 'C30 H38 O8'
_chemical_formula_weight 526.60
_space_group_crystal_system orthorhombic
_space_group_IT_number 19
_space_group_name_Hall 'P 2ac 2ab'
_space_group_name_H-M_alt 'P 21 21 21'
_symmetry_space_group_name_Hall 'P 2ac 2ab'
_symmetry_space_group_name_H-M 'P 21 21 21'
_atom_sites_solution_hydrogens mixed
_atom_sites_solution_primary dual
_audit_creation_date 2016-11-29
_audit_creation_method
;
Olex2 1.2
(compiled 2016.11.24 svn.r3356 for OlexSys, GUI svn.r5267)
;
_cell_angle_alpha 90
_cell_angle_beta 90
_cell_angle_gamma 90
_cell_formula_units_Z 4
_cell_length_a 9.2535(2)
_cell_length_b 11.5385(3)
_cell_length_c 24.9217(7)
_cell_measurement_reflns_used 9882
_cell_measurement_temperature 90(2)
_cell_measurement_theta_max 66.69
_cell_measurement_theta_min 3.55
_cell_volume 2660.93(12)
_computing_cell_refinement 'SAINT v8.34A (Bruker, 2013)'
_computing_data_reduction 'SAINT v8.34A (Bruker, 2013)'
_computing_molecular_graphics 'Olex2 (Dolomanov et al., 2009)'
_computing_publication_material 'Olex2 (Dolomanov et al., 2009)'
_computing_structure_refinement 'XL (Sheldrick, 2015)'
_computing_structure_solution 'XT (Sheldrick, 2015)'
_diffrn_ambient_temperature 90(2)
_diffrn_detector 'Bruker APEX2 area detector'
_diffrn_detector_area_resol_mean 7.9
_diffrn_detector_type 'CCD area detector'
_diffrn_measured_fraction_theta_full 1.000
_diffrn_measured_fraction_theta_max 1.000
_diffrn_measurement_device 'Bruker D8 Kappa diffractometer'
_diffrn_measurement_device_type 'Bruker APEX II area detector'
_diffrn_measurement_method '\w and \f scans'
_diffrn_radiation_monochromator 'mirror optics'
_diffrn_radiation_probe x-ray
_diffrn_radiation_type CuK\a
_diffrn_radiation_wavelength 1.54178
_diffrn_reflns_av_R_equivalents 0.0290
_diffrn_reflns_av_unetI/netI 0.0200
_diffrn_reflns_Laue_measured_fraction_full 1.000
_diffrn_reflns_Laue_measured_fraction_max 1.000
_diffrn_reflns_limit_h_max 11
_diffrn_reflns_limit_h_min -10
_diffrn_reflns_limit_k_max 13
_diffrn_reflns_limit_k_min -13
_diffrn_reflns_limit_l_max 29
_diffrn_reflns_limit_l_min -28
_diffrn_reflns_number 23199
_diffrn_reflns_point_group_measured_fraction_full 1.000
_diffrn_reflns_point_group_measured_fraction_max 1.000
_diffrn_reflns_theta_full 66.652
_diffrn_reflns_theta_max 66.652
_diffrn_reflns_theta_min 3.547
_diffrn_source 'microfocus sealed X-ray tube'
_diffrn_source_type 'Incoatec I\ms'
_diffrn_standards_number 0
_exptl_absorpt_coefficient_mu 0.775
_exptl_absorpt_correction_T_max 0.947
_exptl_absorpt_correction_T_min 0.857
_exptl_absorpt_correction_type multi-scan
_exptl_absorpt_process_details
;
SADABS-2014/5 (Bruker,2014/5) was used for absorption correction.
wR2(int) was 0.0695 before and 0.0434 after correction.
The Ratio of minimum to maximum transmission is 0.9046.
The \l/2 correction factor is 0.00150.
;
_exptl_crystal_colour colourless
_exptl_crystal_colour_primary colourless
_exptl_crystal_density_diffrn 1.314
_exptl_crystal_description plate
_exptl_crystal_F_000 1128
_exptl_crystal_size_max 0.27
_exptl_crystal_size_mid 0.17
_exptl_crystal_size_min 0.07
_refine_diff_density_max 0.441
_refine_diff_density_min -0.164
_refine_diff_density_rms 0.033
_refine_ls_abs_structure_details
;
 Flack x determined using 1903 quotients [(I+)-(I-)]/[(I+)+(I-)]
 (Parsons, Flack and Wagner, Acta Cryst. B69 (2013) 249-259).
;
_refine_ls_abs_structure_Flack 0.01(6)
_refine_ls_extinction_method none
_refine_ls_goodness_of_fit_ref 1.031
_refine_ls_hydrogen_treatment mixed
_refine_ls_matrix_type full
_refine_ls_number_parameters 355
_refine_ls_number_reflns 4695
_refine_ls_number_restraints 0
_refine_ls_restrained_S_all 1.031
_refine_ls_R_factor_all 0.0313
_refine_ls_R_factor_gt 0.0298
_refine_ls_shift/su_max 0.000
_refine_ls_shift/su_mean 0.000
_refine_ls_structure_factor_coef Fsqd
_refine_ls_weighting_details 'w=1/[\s^2^(Fo^2^)+(0.0394P)^2^+0.8050P] where P=(Fo^2^+2Fc^2^)/3'
_refine_ls_weighting_scheme calc
_refine_ls_wR_factor_gt 0.0756
_refine_ls_wR_factor_ref 0.0767
_reflns_Friedel_coverage 0.752
_reflns_Friedel_fraction_full 0.999
_reflns_Friedel_fraction_max 0.999
_reflns_number_gt 4531
_reflns_number_total 4695
_reflns_threshold_expression 'I > 2\s(I)'
_cod_data_source_file np7b00240_si_002.cif
_cod_data_source_block ra116
_cod_depositor_comments
;
The following automatic conversions were performed:

'_diffrn_radiation_probe' value 'X-ray' changed to 'x-ray' according
to
/home/data/users/saulius/crontab/automatic-downloads/rss-feeds/ACS/lib/dictionaries/cif_core.dic
dictionary named 'cif_core.dic' version 2.4.2 from 2011-04-26.

Automatic conversion script
Id: cif_fix_values 4973 2017-02-22 13:04:09Z antanas 

 Adding full bibliography for 1546019.cif.
;
_cod_database_code 1546019
_shelx_space_group_comment
;
The symmetry employed for this shelxl refinement is uniquely defined
by the following loop, which should always be used as a source of
symmetry information in preference to the above space-group names.
They are only intended as comments.
;
_shelx_estimated_absorpt_t_max 0.948
_shelx_estimated_absorpt_t_min 0.818
_olex2_refinement_description
;
1. Fixed Uiso
 At 1.2 times of:
  All C(H) groups, All C(H,H) groups
 At 1.5 times of:
  All C(H,H,H) groups
2.a Ternary CH refined with riding coordinates:
 C7(H7), C8(H8), C8A(H8A), C17(H17), C22(H22)
2.b Secondary CH2 refined with riding coordinates:
 C16(H16A,H16B), C21(H21A,H21B)
2.c Aromatic/amide H refined with riding coordinates:
 C2(H2), C12(H12)
2.d X=CH2 refined with riding coordinates:
 C13(H13A,H13B)
2.e Idealised Me refined as rotating group:
 C14(H14A,H14B,H14C), C15(H15A,H15B,H15C), C19(H19A,H19B,H19C), C20(H20A,H20B,
 H20C), C24(H24A,H24B,H24C), C25(H25A,H25B,H25C), C26(H26A,H26B,H26C), C27(H27A,
 H27B,H27C)
;
_shelx_shelxl_version_number 2016/6
_olex2_submission_special_instructions 'No special instructions were received'

loop_
_space_group_symop_operation_xyz
'x, y, z'
'-x+1/2, -y, z+1/2'
'-x, y+1/2, -z+1/2'
'x+1/2, -y+1/2, -z'

loop_
_atom_site_label
_atom_site_type_symbol
_atom_site_fract_x
_atom_site_fract_y
_atom_site_fract_z
_atom_site_U_iso_or_equiv
_atom_site_adp_type
_atom_site_occupancy
_atom_site_site_symmetry_order
_atom_site_calc_flag
_atom_site_refinement_flags_posn
O1 O -0.14506(17) 0.32709(14) 0.50853(6) 0.0245(3) Uani 1 1 d .
O2 O 0.11345(17) 0.45829(14) 0.66019(6) 0.0251(3) Uani 1 1 d .
O3 O -0.01247(17) 0.33362(13) 0.41808(6) 0.0236(3) Uani 1 1 d .
O4 O 0.33167(16) 0.48778(13) 0.49080(6) 0.0219(3) Uani 1 1 d .
O5 O 0.51104(16) 0.62300(13) 0.42540(6) 0.0248(3) Uani 1 1 d .
O6 O 0.51254(16) 0.36013(13) 0.34974(6) 0.0214(3) Uani 1 1 d .
O7 O 0.57302(16) 0.53947(14) 0.32316(6) 0.0235(3) Uani 1 1 d .
O8 O 0.24605(17) 0.27627(13) 0.33106(6) 0.0234(3) Uani 1 1 d .
C1 C -0.0243(2) 0.37512(18) 0.52980(9) 0.0205(4) Uani 1 1 d .
C2 C -0.0197(2) 0.39289(18) 0.58420(9) 0.0216(4) Uani 1 1 d .
H2 H -0.101430 0.376055 0.605897 0.026 Uiso 1 1 calc R
C3 C 0.1066(2) 0.43597(18) 0.60717(9) 0.0210(5) Uani 1 1 d .
C4 C 0.2343(2) 0.46212(18) 0.57760(9) 0.0208(4) Uani 1 1 d .
C4A C 0.2197(2) 0.45123(17) 0.52218(9) 0.0191(4) Uani 1 1 d .
C5 C 0.4725(2) 0.50629(19) 0.41241(9) 0.0211(4) Uani 1 1 d .
C6 C 0.4646(2) 0.47755(19) 0.35076(9) 0.0213(5) Uani 1 1 d .
C7 C 0.3117(2) 0.4890(2) 0.32859(9) 0.0222(5) Uani 1 1 d .
H7 H 0.312300 0.488563 0.288461 0.027 Uiso 1 1 calc R
C8 C 0.2185(2) 0.38971(19) 0.35057(9) 0.0208(4) Uani 1 1 d .
H8 H 0.115210 0.408542 0.342672 0.025 Uiso 1 1 calc R
C8A C 0.2368(2) 0.38747(18) 0.41182(8) 0.0195(4) Uani 1 1 d .
H8A H 0.296893 0.317980 0.420630 0.023 Uiso 1 1 calc R
C9 C 0.0952(2) 0.37394(18) 0.44126(9) 0.0199(4) Uani 1 1 d .
C9A C 0.0943(2) 0.40406(18) 0.49731(9) 0.0198(4) Uani 1 1 d .
C10A C 0.3179(2) 0.49379(19) 0.43328(9) 0.0203(4) Uani 1 1 d .
C11 C 0.3727(2) 0.4993(2) 0.60859(9) 0.0240(5) Uani 1 1 d .
C12 C 0.4010(2) 0.4130(2) 0.65365(10) 0.0274(5) Uani 1 1 d .
H12 H 0.404561 0.333660 0.643605 0.033 Uiso 1 1 calc R
C13 C 0.4210(3) 0.4356(3) 0.70472(11) 0.0376(6) Uani 1 1 d .
H13A H 0.418609 0.513372 0.717143 0.045 Uiso 1 1 calc R
H13B H 0.437825 0.374046 0.729279 0.045 Uiso 1 1 calc R
C14 C 0.5137(3) 0.4944(2) 0.57517(10) 0.0294(5) Uani 1 1 d .
H14A H 0.522212 0.418163 0.558143 0.044 Uiso 1 1 calc GR
H14B H 0.596906 0.507318 0.598769 0.044 Uiso 1 1 calc GR
H14C H 0.511265 0.554644 0.547464 0.044 Uiso 1 1 calc GR
C15 C 0.3536(3) 0.6240(2) 0.62977(10) 0.0306(5) Uani 1 1 d .
H15A H 0.339701 0.676965 0.599479 0.046 Uiso 1 1 calc GR
H15B H 0.440003 0.646885 0.649903 0.046 Uiso 1 1 calc GR
H15C H 0.269056 0.627263 0.653386 0.046 Uiso 1 1 calc GR
C16 C 0.5953(2) 0.42635(19) 0.43041(9) 0.0226(5) Uani 1 1 d .
H16A H 0.671354 0.469369 0.449984 0.027 Uiso 1 1 calc R
H16B H 0.559384 0.362008 0.453061 0.027 Uiso 1 1 calc R
C17 C 0.6488(2) 0.3832(2) 0.37608(9) 0.0221(5) Uani 1 1 d .
H17 H 0.713107 0.313788 0.378567 0.026 Uiso 1 1 calc R
C18 C 0.7087(2) 0.4800(2) 0.33872(10) 0.0240(5) Uani 1 1 d .
C19 C 0.7734(3) 0.4258(2) 0.28885(10) 0.0291(5) Uani 1 1 d .
H19A H 0.704389 0.370762 0.273339 0.044 Uiso 1 1 calc GR
H19B H 0.862681 0.385005 0.298351 0.044 Uiso 1 1 calc GR
H19C H 0.794987 0.486597 0.262583 0.044 Uiso 1 1 calc GR
C20 C 0.8090(3) 0.5672(2) 0.36465(10) 0.0279(5) Uani 1 1 d .
H20A H 0.841263 0.623322 0.337673 0.042 Uiso 1 1 calc GR
H20B H 0.892981 0.526884 0.379639 0.042 Uiso 1 1 calc GR
H20C H 0.757598 0.607894 0.393417 0.042 Uiso 1 1 calc GR
C21 C 0.2371(2) 0.5991(2) 0.35025(10) 0.0253(5) Uani 1 1 d .
H21A H 0.132348 0.595217 0.342409 0.030 Uiso 1 1 calc R
H21B H 0.276893 0.667972 0.331693 0.030 Uiso 1 1 calc R
C22 C 0.2598(2) 0.61249(19) 0.41187(9) 0.0237(5) Uani 1 1 d .
H22 H 0.167995 0.635076 0.430275 0.028 Uiso 1 1 calc R
C23 C 0.3840(3) 0.69734(19) 0.42572(10) 0.0271(5) Uani 1 1 d .
C24 C 0.4134(3) 0.7948(2) 0.38566(12) 0.0367(6) Uani 1 1 d .
H24A H 0.488567 0.846092 0.399944 0.055 Uiso 1 1 calc GR
H24B H 0.324558 0.839329 0.379813 0.055 Uiso 1 1 calc GR
H24C H 0.445891 0.761607 0.351546 0.055 Uiso 1 1 calc GR
C25 C 0.3661(3) 0.7501(2) 0.48156(11) 0.0343(6) Uani 1 1 d .
H25A H 0.340946 0.688928 0.507210 0.052 Uiso 1 1 calc GR
H25B H 0.288951 0.808239 0.480764 0.052 Uiso 1 1 calc GR
H25C H 0.456868 0.786837 0.492514 0.052 Uiso 1 1 calc GR
C26 C -0.0071(3) 0.4238(2) 0.69307(10) 0.0315(5) Uani 1 1 d .
H26A H -0.093253 0.467434 0.682386 0.047 Uiso 1 1 calc GR
H26B H 0.014921 0.439745 0.730820 0.047 Uiso 1 1 calc GR
H26C H -0.024947 0.340676 0.688388 0.047 Uiso 1 1 calc GR
C27 C 0.2208(3) 0.2660(2) 0.27509(9) 0.0306(5) Uani 1 1 d .
H27A H 0.295574 0.308511 0.255417 0.046 Uiso 1 1 calc GR
H27B H 0.125657 0.298317 0.266406 0.046 Uiso 1 1 calc GR
H27C H 0.223576 0.184047 0.264805 0.046 Uiso 1 1 calc GR
H1 H -0.126(4) 0.324(3) 0.4735(13) 0.045(9) Uiso 1 1 d .

loop_
_atom_site_aniso_label
_atom_site_aniso_U_11
_atom_site_aniso_U_22
_atom_site_aniso_U_33
_atom_site_aniso_U_23
_atom_site_aniso_U_13
_atom_site_aniso_U_12
O1 0.0200(8) 0.0322(8) 0.0212(8) 0.0028(7) -0.0020(6) -0.0049(7)
O2 0.0241(8) 0.0303(8) 0.0210(8) -0.0049(6) 0.0017(6) -0.0025(7)
O3 0.0225(8) 0.0254(7) 0.0228(7) 0.0019(6) -0.0032(6) -0.0059(7)
O4 0.0199(8) 0.0240(8) 0.0218(8) -0.0012(6) 0.0011(6) -0.0047(6)
O5 0.0203(8) 0.0186(7) 0.0354(8) -0.0006(7) 0.0019(7) -0.0028(7)
O6 0.0166(7) 0.0215(8) 0.0262(7) 0.0014(6) -0.0014(6) 0.0004(6)
O7 0.0174(7) 0.0245(8) 0.0285(8) 0.0077(6) 0.0025(6) 0.0014(6)
O8 0.0257(8) 0.0243(8) 0.0201(7) -0.0022(6) -0.0018(6) 0.0001(6)
C1 0.0195(11) 0.0161(10) 0.0260(11) 0.0033(8) -0.0017(8) 0.0005(9)
C2 0.0197(11) 0.0200(10) 0.0251(11) 0.0019(8) 0.0016(9) 0.0006(9)
C3 0.0256(11) 0.0161(10) 0.0212(11) -0.0003(8) -0.0011(9) 0.0023(9)
C4 0.0212(11) 0.0165(10) 0.0248(11) -0.0020(8) -0.0012(9) 0.0019(8)
C4A 0.0187(10) 0.0136(9) 0.0251(11) 0.0014(8) 0.0011(8) 0.0004(8)
C5 0.0210(11) 0.0183(10) 0.0241(11) 0.0019(9) 0.0002(9) -0.0023(9)
C6 0.0193(11) 0.0203(11) 0.0242(11) 0.0063(9) 0.0017(8) 0.0000(8)
C7 0.0195(11) 0.0241(11) 0.0230(10) 0.0048(9) 0.0016(8) 0.0015(9)
C8 0.0179(10) 0.0219(11) 0.0226(11) 0.0015(9) -0.0010(8) 0.0009(9)
C8A 0.0193(11) 0.0181(10) 0.0210(10) 0.0010(8) -0.0002(8) 0.0005(9)
C9 0.0214(11) 0.0153(9) 0.0231(11) 0.0042(8) -0.0014(9) 0.0014(9)
C9A 0.0214(11) 0.0151(10) 0.0229(11) 0.0017(8) -0.0013(9) 0.0013(8)
C10A 0.0199(11) 0.0196(10) 0.0215(10) 0.0011(9) -0.0002(8) -0.0007(9)
C11 0.0221(11) 0.0246(11) 0.0253(11) -0.0050(9) -0.0024(9) -0.0016(9)
C12 0.0211(11) 0.0299(12) 0.0312(13) -0.0040(10) -0.0020(10) 0.0009(9)
C13 0.0363(15) 0.0456(16) 0.0310(14) -0.0041(12) -0.0033(11) 0.0096(13)
C14 0.0224(11) 0.0380(13) 0.0278(12) -0.0067(11) -0.0021(10) -0.0022(10)
C15 0.0332(13) 0.0249(12) 0.0338(13) -0.0077(10) -0.0012(10) -0.0043(11)
C16 0.0195(11) 0.0218(10) 0.0264(11) 0.0038(9) -0.0023(9) -0.0023(9)
C17 0.0164(10) 0.0212(10) 0.0287(11) 0.0020(9) -0.0030(9) 0.0005(9)
C18 0.0172(10) 0.0232(11) 0.0315(12) 0.0057(9) 0.0004(9) 0.0029(9)
C19 0.0226(12) 0.0312(12) 0.0336(13) 0.0042(10) 0.0038(10) 0.0021(10)
C20 0.0215(11) 0.0247(12) 0.0375(13) 0.0064(10) 0.0005(10) -0.0015(9)
C21 0.0208(11) 0.0234(11) 0.0317(12) 0.0069(9) 0.0014(9) 0.0013(9)
C22 0.0203(11) 0.0192(11) 0.0316(12) 0.0027(9) 0.0032(9) 0.0004(9)
C23 0.0223(12) 0.0197(11) 0.0391(13) 0.0016(10) 0.0012(10) 0.0011(9)
C24 0.0349(14) 0.0221(12) 0.0531(17) 0.0076(12) 0.0002(12) -0.0052(11)
C25 0.0314(13) 0.0249(12) 0.0468(15) -0.0081(11) 0.0024(12) -0.0024(11)
C26 0.0298(13) 0.0412(14) 0.0235(11) -0.0043(10) 0.0042(10) -0.0061(12)
C27 0.0334(13) 0.0363(14) 0.0222(11) -0.0030(10) -0.0028(10) -0.0009(11)

loop_
_atom_type_symbol
_atom_type_description
_atom_type_scat_dispersion_real
_atom_type_scat_dispersion_imag
_atom_type_scat_source
C C 0.0181 0.0091 'International Tables Vol C Tables 4.2.6.8 and 6.1.1.4'
H H 0.0000 0.0000 'International Tables Vol C Tables 4.2.6.8 and 6.1.1.4'
O O 0.0492 0.0322 'International Tables Vol C Tables 4.2.6.8 and 6.1.1.4'

loop_
_geom_angle_atom_site_label_1
_geom_angle_atom_site_label_2
_geom_angle_atom_site_label_3
_geom_angle
C1 O1 H1 104(2)
C3 O2 C26 117.96(18)
C4A O4 C10A 121.16(16)
C5 O5 C23 110.77(16)
C6 O6 C17 95.06(16)
C6 O7 C18 103.90(15)
C27 O8 C8 112.59(17)
O1 C1 C2 118.2(2)
O1 C1 C9A 121.08(19)
C2 C1 C9A 120.7(2)
C1 C2 H2 120.5
C1 C2 C3 119.0(2)
C3 C2 H2 120.5
O2 C3 C2 120.7(2)
O2 C3 C4 115.34(19)
C2 C3 C4 124.0(2)
C3 C4 C11 118.96(19)
C4A C4 C3 114.39(19)
C4A C4 C11 126.65(19)
O4 C4A C4 117.77(19)
O4 C4A C9A 119.17(19)
C4 C4A C9A 123.1(2)
O5 C5 C6 115.53(17)
O5 C5 C10A 104.20(17)
O5 C5 C16 108.42(17)
C10A C5 C6 105.59(17)
C10A C5 C16 122.54(18)
C16 C5 C6 101.17(17)
O6 C6 C5 101.72(16)
O6 C6 C7 111.38(18)
O7 C6 O6 104.55(16)
O7 C6 C5 109.64(17)
O7 C6 C7 116.07(17)
C7 C6 C5 112.26(18)
C6 C7 H7 110.9
C6 C7 C8 109.10(18)
C6 C7 C21 111.06(19)
C8 C7 H7 110.9
C8 C7 C21 103.82(17)
C21 C7 H7 110.9
O8 C8 C7 117.73(18)
O8 C8 H8 107.7
O8 C8 C8A 107.76(17)
C7 C8 H8 107.7
C7 C8 C8A 107.78(18)
C8A C8 H8 107.7
C8 C8A H8A 107.0
C9 C8A C8 112.89(18)
C9 C8A H8A 107.0
C9 C8A C10A 109.74(17)
C10A C8A C8 112.75(17)
C10A C8A H8A 107.0
O3 C9 C8A 120.60(19)
O3 C9 C9A 122.5(2)
C9A C9 C8A 116.82(18)
C1 C9A C4A 118.47(19)
C1 C9A C9 120.4(2)
C4A C9A C9 120.7(2)
O4 C10A C5 105.07(16)
O4 C10A C8A 110.59(17)
O4 C10A C22 114.31(18)
C5 C10A C8A 114.48(18)
C5 C10A C22 97.05(17)
C8A C10A C22 114.41(17)
C12 C11 C4 109.07(18)
C12 C11 C14 103.17(19)
C12 C11 C15 112.14(19)
C14 C11 C4 114.60(18)
C15 C11 C4 109.44(19)
C15 C11 C14 108.35(19)
C11 C12 H12 116.2
C13 C12 C11 127.6(2)
C13 C12 H12 116.2
C12 C13 H13A 120.0
C12 C13 H13B 120.0
H13A C13 H13B 120.0
C11 C14 H14A 109.5
C11 C14 H14B 109.5
C11 C14 H14C 109.5
H14A C14 H14B 109.5
H14A C14 H14C 109.5
H14B C14 H14C 109.5
C11 C15 H15A 109.5
C11 C15 H15B 109.5
C11 C15 H15C 109.5
H15A C15 H15B 109.5
H15A C15 H15C 109.5
H15B C15 H15C 109.5
C5 C16 H16A 111.7
C5 C16 H16B 111.7
H16A C16 H16B 109.5
C17 C16 C5 100.22(17)
C17 C16 H16A 111.7
C17 C16 H16B 111.7
O6 C17 C16 100.38(16)
O6 C17 H17 113.6
O6 C17 C18 99.84(17)
C16 C17 H17 113.6
C16 C17 C18 114.37(19)
C18 C17 H17 113.6
O7 C18 C17 100.79(16)
O7 C18 C19 108.15(19)
O7 C18 C20 108.83(18)
C19 C18 C17 109.63(19)
C20 C18 C17 116.10(19)
C20 C18 C19 112.46(19)
C18 C19 H19A 109.5
C18 C19 H19B 109.5
C18 C19 H19C 109.5
H19A C19 H19B 109.5
H19A C19 H19C 109.5
H19B C19 H19C 109.5
C18 C20 H20A 109.5
C18 C20 H20B 109.5
C18 C20 H20C 109.5
H20A C20 H20B 109.5
H20A C20 H20C 109.5
H20B C20 H20C 109.5
C7 C21 H21A 109.3
C7 C21 H21B 109.3
C7 C21 C22 111.47(18)
H21A C21 H21B 108.0
C22 C21 H21A 109.3
C22 C21 H21B 109.3
C10A C22 H22 111.3
C21 C22 C10A 107.20(18)
C21 C22 H22 111.3
C23 C22 C10A 102.86(17)
C23 C22 C21 112.48(18)
C23 C22 H22 111.3
O5 C23 C22 103.04(17)
O5 C23 C24 106.63(19)
O5 C23 C25 109.1(2)
C24 C23 C22 116.9(2)
C25 C23 C22 112.0(2)
C25 C23 C24 108.7(2)
C23 C24 H24A 109.5
C23 C24 H24B 109.5
C23 C24 H24C 109.5
H24A C24 H24B 109.5
H24A C24 H24C 109.5
H24B C24 H24C 109.5
C23 C25 H25A 109.5
C23 C25 H25B 109.5
C23 C25 H25C 109.5
H25A C25 H25B 109.5
H25A C25 H25C 109.5
H25B C25 H25C 109.5
O2 C26 H26A 109.5
O2 C26 H26B 109.5
O2 C26 H26C 109.5
H26A C26 H26B 109.5
H26A C26 H26C 109.5
H26B C26 H26C 109.5
O8 C27 H27A 109.5
O8 C27 H27B 109.5
O8 C27 H27C 109.5
H27A C27 H27B 109.5
H27A C27 H27C 109.5
H27B C27 H27C 109.5

loop_
_geom_bond_atom_site_label_1
_geom_bond_atom_site_label_2
_geom_bond_distance
O1 C1 1.356(3)
O1 H1 0.89(3)
O2 C3 1.348(3)
O2 C26 1.440(3)
O3 C9 1.242(3)
O4 C4A 1.365(3)
O4 C10A 1.441(3)
O5 C5 1.430(3)
O5 C23 1.455(3)
O6 C6 1.426(3)
O6 C17 1.446(3)
O7 C6 1.411(3)
O7 C18 1.482(3)
O8 C8 1.419(3)
O8 C27 1.419(3)
C1 C2 1.372(3)
C1 C9A 1.404(3)
C2 H2 0.9500
C2 C3 1.393(3)
C3 C4 1.425(3)
C4 C4A 1.393(3)
C4 C11 1.556(3)
C4A C9A 1.423(3)
C5 C6 1.574(3)
C5 C10A 1.529(3)
C5 C16 1.531(3)
C6 C7 1.525(3)
C7 H7 1.0000
C7 C8 1.535(3)
C7 C21 1.544(3)
C8 H8 1.0000
C8 C8A 1.536(3)
C8A H8A 1.0000
C8A C9 1.510(3)
C8A C10A 1.534(3)
C9 C9A 1.439(3)
C10A C22 1.565(3)
C11 C12 1.524(3)
C11 C14 1.549(3)
C11 C15 1.542(3)
C12 H12 0.9500
C12 C13 1.312(4)
C13 H13A 0.9500
C13 H13B 0.9500
C14 H14A 0.9800
C14 H14B 0.9800
C14 H14C 0.9800
C15 H15A 0.9800
C15 H15B 0.9800
C15 H15C 0.9800
C16 H16A 0.9900
C16 H16B 0.9900
C16 C17 1.525(3)
C17 H17 1.0000
C17 C18 1.556(3)
C18 C19 1.515(3)
C18 C20 1.514(3)
C19 H19A 0.9800
C19 H19B 0.9800
C19 H19C 0.9800
C20 H20A 0.9800
C20 H20B 0.9800
C20 H20C 0.9800
C21 H21A 0.9900
C21 H21B 0.9900
C21 C22 1.558(3)
C22 H22 1.0000
C22 C23 1.548(3)
C23 C24 1.529(3)
C23 C25 1.528(3)
C24 H24A 0.9800
C24 H24B 0.9800
C24 H24C 0.9800
C25 H25A 0.9800
C25 H25B 0.9800
C25 H25C 0.9800
C26 H26A 0.9800
C26 H26B 0.9800
C26 H26C 0.9800
C27 H27A 0.9800
C27 H27B 0.9800
C27 H27C 0.9800

loop_
_geom_hbond_atom_site_label_D
_geom_hbond_atom_site_label_H
_geom_hbond_atom_site_label_A
_geom_hbond_distance_DH
_geom_hbond_distance_HA
_geom_hbond_distance_DA
_geom_hbond_angle_DHA
O1 H1 O3 0.89(3) 1.74(3) 2.568(2) 153(3)

loop_
_geom_torsion_atom_site_label_1
_geom_torsion_atom_site_label_2
_geom_torsion_atom_site_label_3
_geom_torsion_atom_site_label_4
_geom_torsion
O1 C1 C2 C3 176.35(19)
O1 C1 C9A C4A -178.25(18)
O1 C1 C9A C9 -5.5(3)
O2 C3 C4 C4A -172.91(18)
O2 C3 C4 C11 6.9(3)
O3 C9 C9A C1 8.1(3)
O3 C9 C9A C4A -179.3(2)
O4 C4A C9A C1 -175.18(18)
O4 C4A C9A C9 12.1(3)
O4 C10A C22 C21 -174.35(17)
O4 C10A C22 C23 66.9(2)
O5 C5 C6 O6 146.12(17)
O5 C5 C6 O7 35.8(2)
O5 C5 C6 C7 -94.7(2)
O5 C5 C10A O4 -73.51(19)
O5 C5 C10A C8A 164.98(17)
O5 C5 C10A C22 44.06(19)
O5 C5 C16 C17 -113.43(18)
O6 C6 C7 C8 42.6(2)
O6 C6 C7 C21 156.46(18)
O6 C17 C18 O7 33.87(19)
O6 C17 C18 C19 -80.0(2)
O6 C17 C18 C20 151.21(19)
O7 C6 C7 C8 162.09(18)
O7 C6 C7 C21 -84.1(2)
O8 C8 C8A C9 -97.1(2)
O8 C8 C8A C10A 137.85(18)
C1 C2 C3 O2 177.68(19)
C1 C2 C3 C4 -0.7(3)
C2 C1 C9A C4A 0.5(3)
C2 C1 C9A C9 173.3(2)
C2 C3 C4 C4A 5.6(3)
C2 C3 C4 C11 -174.59(19)
C3 C4 C4A O4 172.47(18)
C3 C4 C4A C9A -7.6(3)
C3 C4 C11 C12 49.6(3)
C3 C4 C11 C14 164.7(2)
C3 C4 C11 C15 -73.4(2)
C4 C4A C9A C1 4.9(3)
C4 C4A C9A C9 -167.9(2)
C4 C11 C12 C13 -127.2(3)
C4A O4 C10A C5 -165.46(18)
C4A O4 C10A C8A -41.4(2)
C4A O4 C10A C22 89.4(2)
C4A C4 C11 C12 -130.6(2)
C4A C4 C11 C14 -15.5(3)
C4A C4 C11 C15 106.4(2)
C5 O5 C23 C22 0.6(2)
C5 O5 C23 C24 -123.0(2)
C5 O5 C23 C25 119.72(19)
C5 C6 C7 C8 -70.7(2)
C5 C6 C7 C21 43.1(2)
C5 C10A C22 C21 75.58(19)
C5 C10A C22 C23 -43.2(2)
C5 C16 C17 O6 -43.59(19)
C5 C16 C17 C18 62.3(2)
C6 O6 C17 C16 63.13(18)
C6 O6 C17 C18 -54.11(18)
C6 O7 C18 C17 0.5(2)
C6 O7 C18 C19 115.5(2)
C6 O7 C18 C20 -122.02(19)
C6 C5 C10A O4 164.34(16)
C6 C5 C10A C8A 42.8(2)
C6 C5 C10A C22 -78.09(19)
C6 C5 C16 C17 8.5(2)
C6 C7 C8 O8 -70.8(2)
C6 C7 C8 C8A 51.2(2)
C6 C7 C21 C22 -45.8(2)
C7 C8 C8A C9 134.90(19)
C7 C8 C8A C10A 9.8(2)
C7 C21 C22 C10A -13.9(2)
C7 C21 C22 C23 98.5(2)
C8 C7 C21 C22 71.3(2)
C8 C8A C9 O3 20.6(3)
C8 C8A C9 C9A -162.52(18)
C8 C8A C10A O4 179.77(17)
C8 C8A C10A C5 -61.8(2)
C8 C8A C10A C22 49.0(2)
C8A C9 C9A C1 -168.70(19)
C8A C9 C9A C4A 3.9(3)
C8A C10A C22 C21 -45.4(2)
C8A C10A C22 C23 -164.16(18)
C9 C8A C10A O4 53.0(2)
C9 C8A C10A C5 171.45(17)
C9 C8A C10A C22 -77.8(2)
C9A C1 C2 C3 -2.5(3)
C10A O4 C4A C4 -171.74(19)
C10A O4 C4A C9A 8.3(3)
C10A C5 C6 O6 -99.33(18)
C10A C5 C6 O7 150.39(17)
C10A C5 C6 C7 19.8(2)
C10A C5 C16 C17 125.3(2)
C10A C8A C9 O3 147.31(19)
C10A C8A C9 C9A -35.8(2)
C10A C22 C23 O5 27.6(2)
C10A C22 C23 C24 144.2(2)
C10A C22 C23 C25 -89.5(2)
C11 C4 C4A O4 -7.3(3)
C11 C4 C4A C9A 172.6(2)
C14 C11 C12 C13 110.6(3)
C15 C11 C12 C13 -5.8(4)
C16 C5 C6 O6 29.30(19)
C16 C5 C6 O7 -80.98(19)
C16 C5 C6 C7 148.46(18)
C16 C5 C10A O4 49.7(3)
C16 C5 C10A C8A -71.8(3)
C16 C5 C10A C22 167.3(2)
C16 C17 C18 O7 -72.4(2)
C16 C17 C18 C19 173.78(18)
C16 C17 C18 C20 45.0(3)
C17 O6 C6 O7 57.78(18)
C17 O6 C6 C5 -56.34(17)
C17 O6 C6 C7 -176.12(17)
C18 O7 C6 O6 -36.1(2)
C18 O7 C6 C5 72.3(2)
C18 O7 C6 C7 -159.20(19)
C21 C7 C8 O8 170.69(18)
C21 C7 C8 C8A -67.3(2)
C21 C22 C23 O5 -87.4(2)
C21 C22 C23 C24 29.2(3)
C21 C22 C23 C25 155.5(2)
C23 O5 C5 C6 85.9(2)
C23 O5 C5 C10A -29.5(2)
C23 O5 C5 C16 -161.47(18)
C26 O2 C3 C2 7.1(3)
C26 O2 C3 C4 -174.35(19)
C27 O8 C8 C7 -62.7(3)
C27 O8 C8 C8A 175.22(18)
